data_1514873
loop_
_publ_author_name
'Seisenbaeva, Gulaim A.'
'Daniel, Geoffrey'
'Nedelec, Jean-Marie'
'Kessler, Vadim G.'

_publ_section_title
;
 Solution equilibrium behind the room-temperature synthesis of
 nanocrystalline titanium dioxide.
;
_journal_issue 8
_journal_name_full Nanoscale
_journal_page_first 3330
_journal_page_last 3336
_journal_paper_doi 10.1039/c3nr34068f
_journal_volume 5
_journal_year 2013
_chemical_formula_sum 'C9 H26 N2 O12 Ti'
_chemical_formula_weight 402.22
_chemical_name_systematic
;
?
;
_space_group_IT_number 143
_symmetry_cell_setting hexagonal
_symmetry_space_group_name_Hall 'P 3'
_symmetry_space_group_name_H-M 'P 3'
_atom_sites_solution_hydrogens geom
_atom_sites_solution_primary direct
_atom_sites_solution_secondary difmap
_audit_creation_method SHELXL-97
_cell_angle_alpha 90.00
_cell_angle_beta 90.00
_cell_angle_gamma 120.00
_cell_formula_units_Z 3
_cell_length_a 15.3040(15)
_cell_length_b 15.3040(15)
_cell_length_c 6.6658(13)
_cell_measurement_reflns_used 5298
_cell_measurement_temperature 296(2)
_cell_measurement_theta_max 23.82
_cell_measurement_theta_min 2.66
_cell_volume 1352.1(3)
_computing_cell_refinement 'Bruker SAINT'
_computing_data_collection 'Bruker APEX2'
_computing_data_reduction 'Bruker SAINT'
_computing_molecular_graphics 'Bruker SHELXTL'
_computing_publication_material 'Bruker SHELXTL'
_computing_structure_refinement 'SHELXL-97 (Sheldrick, 2008)'
_computing_structure_solution 'SHELXS-97 (Sheldrick, 2008)'
_diffrn_ambient_temperature 296(2)
_diffrn_measured_fraction_theta_full 0.997
_diffrn_measured_fraction_theta_max 0.997
_diffrn_measurement_device_type 'Bruker SMART Apex-II CCD'
_diffrn_measurement_method 'Omega scan'
_diffrn_radiation_monochromator graphite
_diffrn_radiation_source 'fine-focus sealed tube'
_diffrn_radiation_type MoK\a
_diffrn_radiation_wavelength 0.71073
_diffrn_reflns_av_R_equivalents 0.0449
_diffrn_reflns_av_sigmaI/netI 0.0346
_diffrn_reflns_limit_h_max 17
_diffrn_reflns_limit_h_min -17
_diffrn_reflns_limit_k_max 17
_diffrn_reflns_limit_k_min -17
_diffrn_reflns_limit_l_max 7
_diffrn_reflns_limit_l_min -7
_diffrn_reflns_number 9275
_diffrn_reflns_theta_full 23.82
_diffrn_reflns_theta_max 23.82
_diffrn_reflns_theta_min 2.66
_exptl_absorpt_coefficient_mu 0.535
_exptl_absorpt_correction_T_max 0.9585
_exptl_absorpt_correction_T_min 0.8518
_exptl_absorpt_correction_type empirical
_exptl_absorpt_process_details 'Bruker SADABS'
_exptl_crystal_colour colorless
_exptl_crystal_density_diffrn 1.482
_exptl_crystal_density_meas ?
_exptl_crystal_density_method 'not measured'
_exptl_crystal_description plate
_exptl_crystal_F_000 636
_exptl_crystal_size_max 0.31
_exptl_crystal_size_mid 0.28
_exptl_crystal_size_min 0.08
_refine_diff_density_max 0.120
_refine_diff_density_min -0.127
_refine_diff_density_rms 0.029
_refine_ls_abs_structure_details 'Flack H D (1983), Acta Cryst. A39, 876-881'
_refine_ls_abs_structure_Flack -0.03(10)
_refine_ls_extinction_method none
_refine_ls_goodness_of_fit_ref 0.968
_refine_ls_hydrogen_treatment mixed
_refine_ls_matrix_type full
_refine_ls_number_parameters 262
_refine_ls_number_reflns 2772
_refine_ls_number_restraints 36
_refine_ls_restrained_S_all 5.959
_refine_ls_R_factor_all 0.0237
_refine_ls_R_factor_gt 0.0219
_refine_ls_shift/su_max 0.000
_refine_ls_shift/su_mean 0.000
_refine_ls_structure_factor_coef Fsqd
_refine_ls_weighting_details 'calc w=1/[\s^2^(Fo^2^)+(0.0286P)^2^+0.0000P] where P=(Fo^2^+2Fc^2^)/3'
_refine_ls_weighting_scheme calc
_refine_ls_wR_factor_gt 0.0509
_refine_ls_wR_factor_ref 0.0516
_reflns_number_gt 2640
_reflns_number_total 2772
_reflns_threshold_expression >2sigma(I)
_cod_data_source_file c3nr34068f.txt
_cod_data_source_block tilac1_0m
_cod_depositor_comments
;
The following automatic conversions were performed:

'_symmetry_cell_setting' value 'Hexagonal' changed to 'hexagonal'
according to
/usr/data/users/saulius/automatic-downloads/retrospective/RSC/lib/dictionaries/cif_core.dic
dictionary named 'cif_core.dic' version 2.4.2 from
2011-04-26.

'_exptl_absorpt_correction_type' value 'Empirical'
changed to 'empirical' according to
/usr/data/users/saulius/automatic-downloads/retrospective/RSC/lib/dictionaries/cif_core.dic
dictionary named 'cif_core.dic' version 2.4.2 from 2011-04-26.

Automatic conversion script
Id: cif_fix_values 2281 2013-09-26 08:29:07Z andrius 

The following automatic conversions were performed:

'_exptl_crystal_density_meas' value 'not measured' was changed to '?'
- the value is perceived as not measured.

Automatic conversion script
Id: cif_fix_values 3008 2015-01-20 13:52:24Z robertas 
;
_cod_original_cell_volume 1352.0(3)
_cod_original_sg_symbol_H-M P3
_cod_database_code 1514873

loop_
_symmetry_equiv_pos_as_xyz
'x, y, z'
'-y, x-y, z'
'-x+y, -x, z'

loop_
_atom_site_label
_atom_site_type_symbol
_atom_site_fract_x
_atom_site_fract_y
_atom_site_fract_z
_atom_site_U_iso_or_equiv
_atom_site_adp_type
_atom_site_occupancy
_atom_site_symmetry_multiplicity
_atom_site_calc_flag
_atom_site_refinement_flags
Ti1 Ti 0.3333 0.6667 0.8779(5) 0.0258(10) Uani 1 3 d S
Ti2 Ti 0.0000 1.0000 -0.1171(5) 0.0257(10) Uani 1 3 d S
Ti3 Ti 0.6667 0.3333 0.6998(5) 0.0241(9) Uani 1 3 d S
O2 O -0.1002(7) 0.8939(7) 0.0805(14) 0.032(2) Uani 1 1 d .
O1 O 0.4235(7) 0.7756(7) 0.6798(15) 0.038(2) Uani 1 1 d .
O3 O 0.6385(7) 0.2152(6) 0.8348(13) 0.033(2) Uani 1 1 d .
O8 O -0.2027(8) 0.7286(7) 0.1248(15) 0.042(2) Uani 1 1 d .
C1 C 0.5464(10) 0.1341(11) 0.540(2) 0.033(3) Uani 1 1 d .
O7 O 0.5006(9) 0.0651(8) 0.4234(16) 0.060(3) Uani 1 1 d .
C8 C 0.5411(10) 0.8162(10) 0.941(2) 0.032(3) Uani 1 1 d .
H8A H 0.5552 0.8738 1.0270 0.039 Uiso 1 1 calc R
C2 C 0.5774(10) 0.1188(9) 0.749(2) 0.032(3) Uani 1 1 d .
H2A H 0.6179 0.0859 0.7345 0.039 Uiso 1 1 calc R
O9 O 0.5772(9) 0.9043(9) 0.6300(17) 0.059(3) Uani 1 1 d .
C7 C 0.5153(10) 0.8357(10) 0.735(2) 0.033(3) Uani 1 1 d .
C9 C 0.6328(11) 0.8039(14) 0.939(3) 0.053(4) Uani 1 1 d .
H9A H 0.6475 0.7923 1.0733 0.079 Uiso 1 1 calc R
H9B H 0.6894 0.8640 0.8868 0.079 Uiso 1 1 calc R
H9C H 0.6200 0.7475 0.8560 0.079 Uiso 1 1 calc R
C4 C -0.1459(9) 0.8021(10) 0.021(2) 0.028(3) Uani 1 1 d .
O6 O 0.5732(7) 0.2266(7) 0.5006(13) 0.035(2) Uani 1 1 d .
O5 O -0.0418(7) 0.8810(6) -0.2594(13) 0.032(2) Uani 1 1 d .
O4 O 0.4552(6) 0.7288(7) 1.0186(13) 0.034(2) Uani 1 1 d .
O10 O 0.0444(10) 0.8594(9) -0.6084(18) 0.049(3) Uani 1 1 d D
O11 O -0.3125(10) 0.7507(10) 0.4484(19) 0.057(3) Uani 1 1 d D
O12 O 0.6735(10) 1.0125(9) 0.2872(18) 0.051(3) Uani 1 1 d D
N1 N 0.3687(10) 0.8568(10) 0.3535(18) 0.044(3) Uani 1 1 d D
H1A H 0.341(2) 0.816(3) 0.201(10) 0.09(7) Uiso 1 1 d RD
H1B H 0.3722(11) 0.818(3) 0.429(5) 0.07(6) Uiso 1 1 d RD
H1C H 0.319(3) 0.8736(14) 0.392(3) 0.08(7) Uiso 1 1 d RD
H1D H 0.440(5) 0.936(5) 0.340(2) 0.10(7) Uiso 1 1 d RD
N2 N 0.4623(10) 0.2496(10) 0.1826(19) 0.036(3) Uani 1 1 d D
C3 C 0.4865(12) 0.0525(12) 0.877(2) 0.051(4) Uani 1 1 d .
H3A H 0.5084 0.0440 1.0064 0.076 Uiso 1 1 calc R
H3B H 0.4476 -0.0121 0.8134 0.076 Uiso 1 1 calc R
H3C H 0.4457 0.0836 0.8912 0.076 Uiso 1 1 calc R
C6 C -0.1132(15) 0.7014(11) -0.238(3) 0.060(5) Uani 1 1 d .
H6A H -0.1023 0.6979 -0.3787 0.090 Uiso 1 1 calc R
H6B H -0.1725 0.6406 -0.1965 0.090 Uiso 1 1 calc R
H6C H -0.0559 0.7089 -0.1641 0.090 Uiso 1 1 calc R
C5 C -0.1269(10) 0.7902(10) -0.198(2) 0.034(3) Uani 1 1 d .
H5A H -0.1852 0.7813 -0.2754 0.041 Uiso 1 1 calc R
H2AA H 0.499(10) 0.283(10) 0.065(18) 0.04(4) Uiso 1 1 d D
H2BA H 0.429(12) 0.286(12) 0.22(3) 0.07(6) Uiso 1 1 d D
H11A H -0.280(16) 0.815(9) 0.46(3) 0.09(8) Uiso 1 1 d D
H2CA H 0.501(12) 0.247(14) 0.29(2) 0.07(6) Uiso 1 1 d D
H2DA H 0.407(11) 0.185(9) 0.14(3) 0.07(6) Uiso 1 1 d D
H10A H 0.050(15) 0.897(13) -0.70(3) 0.08(7) Uiso 1 1 d D
H12A H 0.724(11) 1.002(14) 0.31(3) 0.07(6) Uiso 1 1 d D
H10B H 0.019(13) 0.874(13) -0.51(2) 0.06(6) Uiso 1 1 d D
H11B H -0.282(14) 0.737(16) 0.35(2) 0.08(7) Uiso 1 1 d D
H12B H 0.633(14) 0.980(14) 0.38(2) 0.07(7) Uiso 1 1 d D

loop_
_atom_site_aniso_label
_atom_site_aniso_U_11
_atom_site_aniso_U_22
_atom_site_aniso_U_33
_atom_site_aniso_U_23
_atom_site_aniso_U_13
_atom_site_aniso_U_12
Ti1 0.0274(14) 0.0274(14) 0.023(2) 0.000 0.000 0.0137(7)
Ti2 0.0265(14) 0.0265(14) 0.024(2) 0.000 0.000 0.0133(7)
Ti3 0.0252(13) 0.0252(13) 0.022(2) 0.000 0.000 0.0126(7)
O2 0.034(5) 0.029(5) 0.030(5) 0.000(4) 0.006(4) 0.014(4)
O1 0.037(6) 0.038(6) 0.031(5) 0.011(5) -0.002(4) 0.012(5)
O3 0.041(6) 0.029(5) 0.028(5) 0.000(4) -0.008(4) 0.017(4)
O8 0.044(6) 0.032(6) 0.045(6) 0.007(5) 0.015(5) 0.016(5)
C1 0.027(7) 0.030(8) 0.036(8) -0.002(6) -0.004(6) 0.010(6)
O7 0.073(8) 0.039(6) 0.051(7) -0.013(6) -0.022(6) 0.015(6)
C8 0.026(7) 0.029(7) 0.034(8) 0.001(6) -0.002(6) 0.009(6)
C2 0.034(8) 0.023(7) 0.039(8) -0.001(6) -0.003(6) 0.014(6)
O9 0.048(7) 0.050(7) 0.062(7) 0.028(6) 0.009(6) 0.011(6)
C7 0.033(8) 0.026(7) 0.041(8) 0.005(6) 0.003(7) 0.014(7)
C9 0.032(9) 0.063(11) 0.062(11) 0.019(9) 0.002(7) 0.023(8)
C4 0.024(7) 0.028(8) 0.035(8) 0.001(6) 0.002(6) 0.014(6)
O6 0.037(5) 0.031(5) 0.031(5) -0.001(4) -0.012(4) 0.012(4)
O5 0.035(5) 0.028(5) 0.031(5) 0.000(4) 0.007(4) 0.014(4)
O4 0.029(5) 0.039(5) 0.029(5) 0.007(4) -0.002(4) 0.013(4)
O10 0.067(8) 0.051(7) 0.038(7) 0.013(6) 0.014(6) 0.035(6)
O11 0.057(8) 0.063(9) 0.048(7) -0.004(6) 0.001(6) 0.028(7)
O12 0.059(8) 0.052(7) 0.045(7) 0.009(6) 0.004(6) 0.029(6)
N1 0.060(8) 0.039(7) 0.038(7) -0.002(6) -0.013(6) 0.028(7)
N2 0.033(7) 0.043(8) 0.029(7) 0.004(6) -0.001(6) 0.017(6)
C3 0.053(10) 0.040(9) 0.048(9) 0.003(7) 0.008(8) 0.014(8)
C6 0.078(12) 0.032(9) 0.062(11) 0.002(8) 0.036(10) 0.021(9)
C5 0.032(8) 0.030(7) 0.034(7) -0.001(6) 0.001(6) 0.011(6)

loop_
_atom_type_symbol
_atom_type_description
_atom_type_scat_dispersion_real
_atom_type_scat_dispersion_imag
_atom_type_scat_source
C C 0.0033 0.0016 'International Tables Vol C Tables 4.2.6.8 and 6.1.1.4'
H H 0.0000 0.0000 'International Tables Vol C Tables 4.2.6.8 and 6.1.1.4'
N N 0.0061 0.0033 'International Tables Vol C Tables 4.2.6.8 and 6.1.1.4'
O O 0.0106 0.0060 'International Tables Vol C Tables 4.2.6.8 and 6.1.1.4'
Ti Ti 0.2776 0.4457 'International Tables Vol C Tables 4.2.6.8 and 6.1.1.4'

loop_
_geom_angle_atom_site_label_1
_geom_angle_atom_site_label_2
_geom_angle_atom_site_label_3
_geom_angle
_geom_angle_site_symmetry_1
_geom_angle_site_symmetry_3
O4 Ti1 O4 97.0(4) 2_665 .
O4 Ti1 O4 97.0(4) 2_665 3_565
O4 Ti1 O4 97.0(4) . 3_565
O4 Ti1 O1 79.2(4) 2_665 2_665
O4 Ti1 O1 159.8(4) . 2_665
O4 Ti1 O1 103.2(4) 3_565 2_665
O4 Ti1 O1 103.2(4) 2_665 .
O4 Ti1 O1 79.2(4) . .
O4 Ti1 O1 159.8(4) 3_565 .
O1 Ti1 O1 82.3(4) 2_665 .
O4 Ti1 O1 159.8(4) 2_665 3_565
O4 Ti1 O1 103.2(4) . 3_565
O4 Ti1 O1 79.2(4) 3_565 3_565
O1 Ti1 O1 82.3(4) 2_665 3_565
O1 Ti1 O1 82.3(4) . 3_565
O5 Ti2 O5 96.3(4) . 3_465
O5 Ti2 O5 96.3(4) . 2_675
O5 Ti2 O5 96.3(4) 3_465 2_675
O5 Ti2 O2 159.1(4) . 3_465
O5 Ti2 O2 78.3(3) 3_465 3_465
O5 Ti2 O2 104.3(4) 2_675 3_465
O5 Ti2 O2 104.3(4) . 2_675
O5 Ti2 O2 159.1(4) 3_465 2_675
O5 Ti2 O2 78.3(4) 2_675 2_675
O2 Ti2 O2 83.4(4) 3_465 2_675
O5 Ti2 O2 78.3(3) . .
O5 Ti2 O2 104.3(4) 3_465 .
O5 Ti2 O2 159.1(4) 2_675 .
O2 Ti2 O2 83.4(4) 3_465 .
O2 Ti2 O2 83.4(4) 2_675 .
O3 Ti3 O3 98.7(4) . 2_655
O3 Ti3 O3 98.7(4) . 3_665
O3 Ti3 O3 98.7(4) 2_655 3_665
O3 Ti3 O6 101.3(4) . 2_655
O3 Ti3 O6 78.9(4) 2_655 2_655
O3 Ti3 O6 159.9(4) 3_665 2_655
O3 Ti3 O6 78.9(4) . .
O3 Ti3 O6 159.9(4) 2_655 .
O3 Ti3 O6 101.3(4) 3_665 .
O6 Ti3 O6 82.0(4) 2_655 .
O3 Ti3 O6 159.9(4) . 3_665
O3 Ti3 O6 101.3(4) 2_655 3_665
O3 Ti3 O6 78.9(4) 3_665 3_665
O6 Ti3 O6 82.0(4) 2_655 3_665
O6 Ti3 O6 82.0(4) . 3_665
C4 O2 Ti2 116.8(8) . .
C7 O1 Ti1 116.8(9) . .
C2 O3 Ti3 121.8(8) . .
O7 C1 O6 123.5(13) . .
O7 C1 C2 122.7(13) . .
O6 C1 C2 113.8(11) . .
O4 C8 C7 107.9(10) . .
O4 C8 C9 111.5(11) . .
C7 C8 C9 111.8(12) . .
O4 C8 H8A 108.5 . .
C7 C8 H8A 108.5 . .
C9 C8 H8A 108.5 . .
O3 C2 C3 112.2(11) . .
O3 C2 C1 107.7(10) . .
C3 C2 C1 111.4(12) . .
O3 C2 H2A 108.5 . .
C3 C2 H2A 108.5 . .
C1 C2 H2A 108.5 . .
O9 C7 O1 123.3(13) . .
O9 C7 C8 121.8(13) . .
O1 C7 C8 114.9(11) . .
C8 C9 H9A 109.5 . .
C8 C9 H9B 109.5 . .
H9A C9 H9B 109.5 . .
C8 C9 H9C 109.5 . .
H9A C9 H9C 109.5 . .
H9B C9 H9C 109.5 . .
O8 C4 O2 125.1(12) . .
O8 C4 C5 121.4(12) . .
O2 C4 C5 113.5(11) . .
C1 O6 Ti3 117.2(8) . .
C5 O5 Ti2 120.8(8) . .
C8 O4 Ti1 121.0(8) . .
H10A O10 H10B 106(10) . .
H11A O11 H11B 105(10) . .
H12A O12 H12B 104(10) . .
H1A N1 H1B 107.1 . .
H1A N1 H1C 104.3 . .
H1B N1 H1C 113.4 . .
H1A N1 H1D 113.1 . .
H1B N1 H1D 116.5 . .
H1C N1 H1D 101.8 . .
H2AA N2 H2BA 104(10) . .
H2AA N2 H2CA 117(10) . .
H2BA N2 H2CA 110(10) . .
H2AA N2 H2DA 107(10) . .
H2BA N2 H2DA 102(10) . .
H2CA N2 H2DA 115(10) . .
C2 C3 H3A 109.5 . .
C2 C3 H3B 109.5 . .
H3A C3 H3B 109.5 . .
C2 C3 H3C 109.5 . .
H3A C3 H3C 109.5 . .
H3B C3 H3C 109.5 . .
C5 C6 H6A 109.5 . .
C5 C6 H6B 109.5 . .
H6A C6 H6B 109.5 . .
C5 C6 H6C 109.5 . .
H6A C6 H6C 109.5 . .
H6B C6 H6C 109.5 . .
O5 C5 C6 111.2(11) . .
O5 C5 C4 107.5(11) . .
C6 C5 C4 113.8(12) . .
O5 C5 H5A 108.1 . .
C6 C5 H5A 108.1 . .
C4 C5 H5A 108.1 . .

loop_
_geom_bond_atom_site_label_1
_geom_bond_atom_site_label_2
_geom_bond_distance
_geom_bond_site_symmetry_2
Ti1 O4 1.868(9) 2_665
Ti1 O4 1.868(9) .
Ti1 O4 1.868(9) 3_565
Ti1 O1 2.032(10) 2_665
Ti1 O1 2.032(10) .
Ti1 O1 2.032(10) 3_565
Ti2 O5 1.860(9) .
Ti2 O5 1.860(9) 3_465
Ti2 O5 1.860(9) 2_675
Ti2 O2 2.057(9) 3_465
Ti2 O2 2.057(9) 2_675
Ti2 O2 2.057(9) .
Ti3 O3 1.866(8) .
Ti3 O3 1.866(8) 2_655
Ti3 O3 1.866(8) 3_665
Ti3 O6 2.035(9) 2_655
Ti3 O6 2.035(9) .
Ti3 O6 2.035(9) 3_665
O2 C4 1.280(16) .
O1 C7 1.289(17) .
O3 C2 1.414(15) .
O8 C4 1.234(16) .
C1 O7 1.215(17) .
C1 O6 1.289(17) .
C1 C2 1.523(19) .
C8 O4 1.424(16) .
C8 C7 1.50(2) .
C8 C9 1.51(2) .
C8 H8A 0.9800 .
C2 C3 1.51(2) .
C2 H2A 0.9800 .
O9 C7 1.223(16) .
C9 H9A 0.9600 .
C9 H9B 0.9600 .
C9 H9C 0.9600 .
C4 C5 1.514(19) .
O5 C5 1.410(16) .
O10 H10A 0.79(13) .
O10 H10B 0.84(10) .
O11 H11A 0.86(11) .
O11 H11B 0.87(11) .
O12 H12A 0.88(11) .
O12 H12B 0.86(11) .
N1 H1A 1.1538 .
N1 H1B 0.8053 .
N1 H1C 0.9461 .
N1 H1D 1.1613 .
N2 H2AA 0.95(9) .
N2 H2BA 0.96(10) .
N2 H2CA 0.96(10) .
N2 H2DA 0.97(10) .
C3 H3A 0.9600 .
C3 H3B 0.9600 .
C3 H3C 0.9600 .
C6 C5 1.50(2) .
C6 H6A 0.9600 .
C6 H6B 0.9600 .
C6 H6C 0.9600 .
C5 H5A 0.9800 .
